data_4306964
loop_
_publ_author_name
'Konstantin Yu. Dorogov'
'Muhammed Yousufuddin'
'Nam-Nhat Ho'
'Andrei V. Churakov'
'Lyudmila G. Kuzmina'
'Arthur J. Schultz'
'Sax A. Mason'
'Judith A. K. Howard'
'Dmitry A. Lemenovskii'
'Robert Bau'
'Georgii I. Nikonov'

_publ_contact_author
; Dr Georgii I. Nikonov
  Chemistry Department, Brock University, 
  500 Glenridge Ave., St Catharines, L2S 3A1, 
  ON, Canada
;
_publ_contact_author_email gnikonov@brocku.ca
_publ_section_title
;
Syntheses and Structures of Asymmetric Bis(silyl) Niobocene Hydrides
;
_journal_name_full 'Inorganic Chemistry'
_journal_page_first 147
_journal_page_last 160
_journal_paper_doi 10.1021/ic061314b
_journal_volume 46
_journal_year 2007
_chemical_formula_moiety 'C14 H23 Br I Nb Si2'
_chemical_formula_sum 'C14 H23 Br I Nb Si2'
_chemical_formula_weight 547.22
_chemical_name_common
;  
(dimethylbromosilyl)(dimethyliodosilyl)niobocene hydrid 
;
_chemical_name_systematic
;  
bis(cyclopentadienyl)(dimethylbromosilyl)
(dimethyliodosilyl)(hydrido) niobium (V) 
;
_space_group_IT_number 62
_symmetry_cell_setting orthorhombic
_symmetry_space_group_name_Hall '-P 2c 2ab'
_symmetry_space_group_name_H-M 'P b n m'
_atom_sites_solution_hydrogens difmap
_atom_sites_solution_primary direct
_atom_sites_solution_secondary difmap
_audit_creation_method SHELXL-97
_cell_angle_alpha 90.00
_cell_angle_beta 90.00
_cell_angle_gamma 90.00
_cell_formula_units_Z 4
_cell_length_a 8.6829(2)
_cell_length_b 16.9020(4)
_cell_length_c 13.1647(2)
_cell_measurement_reflns_used 7024
_cell_measurement_temperature 120.0(2)
_cell_measurement_theta_max 30.5
_cell_measurement_theta_min 2.41
_cell_volume 1932.03(7)
_computing_structure_refinement 'SHELXL-97 (Sheldrick, 1997)'
_computing_structure_solution 'SHELXS-97 (Sheldrick, 1990)'
_diffrn_ambient_temperature 100(2)
_diffrn_measured_fraction_theta_full 1.000
_diffrn_measured_fraction_theta_max 1.000
_diffrn_measurement_device_type 'Bruker SMART'
_diffrn_measurement_method \w
_diffrn_radiation_monochromator graphite
_diffrn_radiation_source 'fine-focus sealed tube'
_diffrn_radiation_type MoK\a
_diffrn_radiation_wavelength 0.71073
_diffrn_reflns_av_R_equivalents 0.0472
_diffrn_reflns_av_sigmaI/netI 0.0251
_diffrn_reflns_limit_h_max 11
_diffrn_reflns_limit_h_min -8
_diffrn_reflns_limit_k_max 21
_diffrn_reflns_limit_k_min -21
_diffrn_reflns_limit_l_max 16
_diffrn_reflns_limit_l_min -16
_diffrn_reflns_number 12403
_diffrn_reflns_theta_full 27.00
_diffrn_reflns_theta_max 27.00
_diffrn_reflns_theta_min 2.41
_exptl_absorpt_coefficient_mu 4.401
_exptl_absorpt_correction_T_max 0.7481
_exptl_absorpt_correction_T_min 0.7041
_exptl_absorpt_correction_type multi-scan
_exptl_absorpt_process_details 'SADABS (Sheldrick, 1997)'
_exptl_crystal_colour colorless
_exptl_crystal_density_diffrn 1.881
_exptl_crystal_density_method 'not measured'
_exptl_crystal_description block
_exptl_crystal_F_000 1056
_exptl_crystal_size_max 0.07
_exptl_crystal_size_mid 0.07
_exptl_crystal_size_min 0.07
_refine_diff_density_max 0.559
_refine_diff_density_min -0.549
_refine_diff_density_rms 0.098
_refine_ls_extinction_method none
_refine_ls_goodness_of_fit_ref 1.103
_refine_ls_hydrogen_treatment refall
_refine_ls_matrix_type full
_refine_ls_number_parameters 140
_refine_ls_number_reflns 2198
_refine_ls_number_restraints 0
_refine_ls_restrained_S_all 1.103
_refine_ls_R_factor_all 0.0289
_refine_ls_R_factor_gt 0.0231
_refine_ls_shift/su_max 0.001
_refine_ls_shift/su_mean 0.000
_refine_ls_structure_factor_coef Fsqd
_refine_ls_weighting_details 'calc w=1/[\s^2^(Fo^2^)+(0.0218P)^2^+1.7777P] where P=(Fo^2^+2Fc^2^)/3'
_refine_ls_weighting_scheme calc
_refine_ls_wR_factor_gt 0.0514
_refine_ls_wR_factor_ref 0.0534
_reflns_number_gt 1940
_reflns_number_total 2198
_reflns_threshold_expression I>2\s(I)
_cod_data_source_file ic061314bsi20060716_084620_10.cif
_cod_data_source_block 12
_cod_database_code 4306964

loop_
_symmetry_equiv_pos_as_xyz
'x, y, z'
'x+1/2, -y+1/2, -z'
'-x, -y, z+1/2'
'-x+1/2, y+1/2, -z+1/2'
'-x, -y, -z'
'-x-1/2, y-1/2, z'
'x, y, -z-1/2'
'x-1/2, -y-1/2, z-1/2'

loop_
_atom_site_label
_atom_site_type_symbol
_atom_site_fract_x
_atom_site_fract_y
_atom_site_fract_z
_atom_site_U_iso_or_equiv
_atom_site_adp_type
_atom_site_occupancy
_atom_site_symmetry_multiplicity
_atom_site_calc_flag
_atom_site_refinement_flags
_atom_site_disorder_assembly
_atom_site_disorder_group
Nb Nb 0.89393(4) 0.170042(18) 0.2500 0.01319(9) Uani 1 2 d S . .
I1 I 0.85256(3) 0.145572(14) -0.074068(18) 0.02530(8) Uani 0.50 1 d P . .
Br1 Br 0.85256(3) 0.145572(14) -0.074068(18) 0.02530(8) Uani 0.50 1 d P . .
Si1 Si 0.75100(9) 0.10773(4) 0.09556(6) 0.01786(16) Uani 1 1 d . . .
C1 C 0.6858(5) 0.2639(2) 0.2500 0.0192(8) Uani 1 2 d S . .
C2 C 0.7768(3) 0.27991(16) 0.1627(2) 0.0204(6) Uani 1 1 d . . .
C3 C 0.9244(3) 0.30408(16) 0.1960(2) 0.0210(6) Uani 1 1 d . . .
C4 C 1.0350(5) 0.0480(2) 0.2500 0.0201(8) Uani 1 2 d S . .
C5 C 1.0815(3) 0.09042(17) 0.1629(2) 0.0215(6) Uani 1 1 d . . .
C6 C 1.1550(3) 0.15996(18) 0.1961(2) 0.0251(6) Uani 1 1 d . . .
C7 C 0.5410(4) 0.1332(2) 0.0789(3) 0.0262(7) Uani 1 1 d . . .
C8 C 0.7573(4) -0.00328(18) 0.0840(3) 0.0262(7) Uani 1 1 d . . .
H H 0.749(6) 0.105(3) 0.2500 0.044(15) Uiso 1 2 d S . .
H1 H 0.589(5) 0.249(2) 0.2500 0.012(10) Uiso 1 2 d S . .
H2 H 0.748(4) 0.2796(18) 0.101(2) 0.019(8) Uiso 1 1 d . . .
H3 H 1.012(3) 0.3181(18) 0.151(2) 0.020(8) Uiso 1 1 d . . .
H4 H 0.985(5) -0.001(3) 0.2500 0.031(13) Uiso 1 2 d S . .
H5 H 1.074(5) 0.076(2) 0.100(3) 0.044(11) Uiso 1 1 d . . .
H6 H 1.190(4) 0.197(2) 0.159(3) 0.029(9) Uiso 1 1 d . . .
H7A H 0.483(4) 0.1124(19) 0.134(3) 0.025(8) Uiso 1 1 d . . .
H7B H 0.503(4) 0.110(2) 0.024(3) 0.038(10) Uiso 1 1 d . . .
H7C H 0.521(4) 0.186(2) 0.069(2) 0.025(9) Uiso 1 1 d . . .
H8A H 0.716(4) -0.017(2) 0.029(3) 0.038(10) Uiso 1 1 d . . .
H8B H 0.859(4) -0.024(2) 0.085(2) 0.035(10) Uiso 1 1 d . . .
H8C H 0.701(4) -0.0262(17) 0.141(2) 0.017(7) Uiso 1 1 d . . .

loop_
_atom_site_aniso_label
_atom_site_aniso_U_11
_atom_site_aniso_U_22
_atom_site_aniso_U_33
_atom_site_aniso_U_23
_atom_site_aniso_U_13
_atom_site_aniso_U_12
Nb 0.01218(16) 0.01304(15) 0.01434(15) 0.000 0.000 0.00091(12)
I1 0.02327(13) 0.02608(13) 0.02655(13) 0.00610(9) 0.00096(9) 0.00201(9)
Br1 0.02327(13) 0.02608(13) 0.02655(13) 0.00610(9) 0.00096(9) 0.00201(9)
Si1 0.0168(4) 0.0181(4) 0.0187(4) -0.0029(3) -0.0018(3) 0.0002(3)
C1 0.015(2) 0.0168(19) 0.025(2) 0.000 0.000 0.0043(15)
C2 0.0271(15) 0.0155(12) 0.0187(15) 0.0013(10) -0.0022(12) 0.0052(11)
C3 0.0238(15) 0.0136(12) 0.0256(15) 0.0023(11) 0.0017(12) 0.0020(10)
C4 0.0166(19) 0.0193(19) 0.024(2) 0.000 0.000 0.0077(15)
C5 0.0179(14) 0.0256(14) 0.0209(15) -0.0021(11) 0.0024(11) 0.0103(11)
C6 0.0146(14) 0.0249(15) 0.0359(17) 0.0050(13) 0.0052(12) 0.0028(11)
C7 0.0185(15) 0.0326(18) 0.0275(17) -0.0023(14) -0.0037(13) -0.0005(13)
C8 0.0302(18) 0.0219(14) 0.0264(17) -0.0072(12) -0.0026(13) -0.0031(13)

loop_
_atom_type_symbol
_atom_type_description
_atom_type_scat_dispersion_real
_atom_type_scat_dispersion_imag
_atom_type_scat_source
C C 0.0033 0.0016 'International Tables Vol C Tables 4.2.6.8 and 6.1.1.4'
H H 0.0000 0.0000 'International Tables Vol C Tables 4.2.6.8 and 6.1.1.4'
Si Si 0.0817 0.0704 'International Tables Vol C Tables 4.2.6.8 and 6.1.1.4'
Br Br -0.2901 2.4595 'International Tables Vol C Tables 4.2.6.8 and 6.1.1.4'
Nb Nb -2.0727 0.6215 'International Tables Vol C Tables 4.2.6.8 and 6.1.1.4'
I I -0.4742 1.8119 'International Tables Vol C Tables 4.2.6.8 and 6.1.1.4'

loop_
_geom_angle_atom_site_label_1
_geom_angle_atom_site_label_2
_geom_angle_atom_site_label_3
_geom_angle
_geom_angle_site_symmetry_1
_geom_angle_site_symmetry_3
_geom_angle_publ_flag
C6 Nb C6 34.69(16) 7_556 . ?
C6 Nb C3 92.93(10) 7_556 . ?
C6 Nb C3 82.75(10) . . ?
C6 Nb C3 82.75(10) 7_556 7_556 ?
C6 Nb C3 92.93(10) . 7_556 ?
C3 Nb C3 34.60(13) . 7_556 ?
C6 Nb C4 56.79(12) 7_556 . ?
C6 Nb C4 56.79(12) . . ?
C3 Nb C4 139.36(11) . . ?
C3 Nb C4 139.36(11) 7_556 . ?
C6 Nb C5 34.20(10) 7_556 7_556 ?
C6 Nb C5 57.14(10) . 7_556 ?
C3 Nb C5 126.72(10) . 7_556 ?
C3 Nb C5 108.31(10) 7_556 7_556 ?
C4 Nb C5 34.17(9) . 7_556 ?
C6 Nb C5 57.14(10) 7_556 . ?
C6 Nb C5 34.20(10) . . ?
C3 Nb C5 108.31(10) . . ?
C3 Nb C5 126.72(10) 7_556 . ?
C4 Nb C5 34.17(9) . . ?
C5 Nb C5 56.99(14) 7_556 . ?
C6 Nb C1 139.70(11) 7_556 . ?
C6 Nb C1 139.70(11) . . ?
C3 Nb C1 57.16(11) . . ?
C3 Nb C1 57.16(11) 7_556 . ?
C4 Nb C1 161.98(14) . . ?
C5 Nb C1 151.46(7) 7_556 . ?
C5 Nb C1 151.46(7) . . ?
C6 Nb C2 108.34(10) 7_556 7_556 ?
C6 Nb C2 126.81(10) . 7_556 ?
C3 Nb C2 57.15(10) . 7_556 ?
C3 Nb C2 34.29(10) 7_556 7_556 ?
C4 Nb C2 151.44(7) . 7_556 ?
C5 Nb C2 119.34(10) 7_556 7_556 ?
C5 Nb C2 160.94(10) . 7_556 ?
C1 Nb C2 34.34(8) . 7_556 ?
C6 Nb C2 126.81(10) 7_556 . ?
C6 Nb C2 108.34(10) . . ?
C3 Nb C2 34.29(10) . . ?
C3 Nb C2 57.15(9) 7_556 . ?
C4 Nb C2 151.44(7) . . ?
C5 Nb C2 160.94(10) 7_556 . ?
C5 Nb C2 119.34(10) . . ?
C1 Nb C2 34.34(8) . . ?
C2 Nb C2 56.99(14) 7_556 . ?
C6 Nb Si1 131.10(8) 7_556 . ?
C6 Nb Si1 101.07(8) . . ?
C3 Nb Si1 101.78(7) . . ?
C3 Nb Si1 131.94(7) 7_556 . ?
C4 Nb Si1 84.01(6) . . ?
C5 Nb Si1 117.96(7) 7_556 . ?
C5 Nb Si1 73.97(7) . . ?
C1 Nb Si1 84.76(6) . . ?
C2 Nb Si1 118.88(7) 7_556 . ?
C2 Nb Si1 74.82(7) . . ?
C6 Nb Si1 101.07(8) 7_556 7_556 ?
C6 Nb Si1 131.10(8) . 7_556 ?
C3 Nb Si1 131.94(7) . 7_556 ?
C3 Nb Si1 101.78(7) 7_556 7_556 ?
C4 Nb Si1 84.01(6) . 7_556 ?
C5 Nb Si1 73.97(7) 7_556 7_556 ?
C5 Nb Si1 117.96(7) . 7_556 ?
C1 Nb Si1 84.76(6) . 7_556 ?
C2 Nb Si1 74.82(7) 7_556 7_556 ?
C2 Nb Si1 118.88(7) . 7_556 ?
Si1 Nb Si1 102.64(4) . 7_556 ?
C6 Nb H 132.2(16) 7_556 . ?
C6 Nb H 132.2(16) . . ?
C3 Nb H 134.9(16) . . ?
C3 Nb H 134.9(16) 7_556 . ?
C4 Nb H 79.7(17) . . ?
C5 Nb H 98.3(15) 7_556 . ?
C5 Nb H 98.3(15) . . ?
C1 Nb H 82.2(17) . . ?
C2 Nb H 100.8(15) 7_556 . ?
C2 Nb H 100.8(15) . . ?
Si1 Nb H 51.32(3) . . ?
Si1 Nb H 51.32(3) 7_556 . ?
C8 Si1 C7 104.27(15) . . ?
C8 Si1 H 93.4(14) . . ?
C7 Si1 H 96.4(14) . . ?
C8 Si1 I1 99.99(11) . . ?
C7 Si1 I1 100.34(11) . . ?
H Si1 I1 155.2(14) . . ?
C8 Si1 Nb 116.88(11) . . ?
C7 Si1 Nb 117.33(11) . . ?
H Si1 Nb 39.9(14) . . ?
I1 Si1 Nb 115.37(3) . . ?
C2 C1 C2 108.0(4) 7_556 . ?
C2 C1 Nb 73.01(19) 7_556 . ?
C2 C1 Nb 73.01(19) . . ?
C2 C1 H1 126.0(2) 7_556 . ?
C2 C1 H1 126.0(2) . . ?
Nb C1 H1 123(3) . . ?
C3 C2 C1 107.9(3) . . ?
C3 C2 Nb 72.07(15) . . ?
C1 C2 Nb 72.65(18) . . ?
C3 C2 H2 124(2) . . ?
C1 C2 H2 127(2) . . ?
Nb C2 H2 125(2) . . ?
C2 C3 C3 108.08(16) . 7_556 ?
C2 C3 Nb 73.63(16) . . ?
C3 C3 Nb 72.70(7) 7_556 . ?
C2 C3 H3 125.5(18) . . ?
C3 C3 H3 126.5(18) 7_556 . ?
Nb C3 H3 119.2(17) . . ?
C5 C4 C5 108.7(4) 7_556 . ?
C5 C4 Nb 73.11(18) 7_556 . ?
C5 C4 Nb 73.11(18) . . ?
C5 C4 H4 125.62(19) 7_556 . ?
C5 C4 H4 125.62(19) . . ?
Nb C4 H4 121(3) . . ?
C6 C5 C4 107.5(3) . . ?
C6 C5 Nb 72.03(16) . . ?
C4 C5 Nb 72.72(18) . . ?
C6 C5 H5 124(3) . . ?
C4 C5 H5 128(3) . . ?
Nb C5 H5 124(3) . . ?
C5 C6 C6 108.09(18) . 7_556 ?
C5 C6 Nb 73.77(16) . . ?
C6 C6 Nb 72.66(8) 7_556 . ?
C5 C6 H6 127(2) . . ?
C6 C6 H6 125(2) 7_556 . ?
Nb C6 H6 117(2) . . ?
Si1 C7 H7A 110(2) . . ?
Si1 C7 H7B 111(2) . . ?
H7A C7 H7B 105(3) . . ?
Si1 C7 H7C 115(2) . . ?
H7A C7 H7C 112(3) . . ?
H7B C7 H7C 104(3) . . ?
Si1 C8 H8A 109(3) . . ?
Si1 C8 H8B 113(2) . . ?
H8A C8 H8B 108(3) . . ?
Si1 C8 H8C 108.7(17) . . ?
H8A C8 H8C 109(3) . . ?
H8B C8 H8C 108(3) . . ?

loop_
_geom_bond_atom_site_label_1
_geom_bond_atom_site_label_2
_geom_bond_distance
_geom_bond_site_symmetry_2
_geom_bond_publ_flag
Nb C6 2.381(3) 7_556 ?
Nb C6 2.381(3) . ?
Nb C3 2.389(3) . ?
Nb C3 2.389(3) 7_556 ?
Nb C4 2.399(4) . ?
Nb C5 2.404(3) 7_556 ?
Nb C5 2.404(3) . ?
Nb C1 2.404(4) . ?
Nb C2 2.409(3) 7_556 ?
Nb C2 2.409(3) . ?
Nb Si1 2.6045(8) . ?
Nb Si1 2.6045(8) 7_556 ?
Nb H 1.67(5) . ?
I1 Si1 2.4846(8) . ?
Si1 C8 1.883(3) . ?
Si1 C7 1.886(3) . ?
Si1 H 2.0337(14) . ?
C1 C2 1.421(4) 7_556 ?
C1 C2 1.421(4) . ?
C1 H1 0.87(4) . ?
C2 C3 1.415(4) . ?
C2 H2 0.85(3) . ?
C3 C3 1.421(6) 7_556 ?
C3 H3 0.99(3) . ?
C4 C5 1.411(4) 7_556 ?
C4 C5 1.411(4) . ?
C4 H4 0.93(5) . ?
C5 C6 1.407(4) . ?
C5 H5 0.86(4) . ?
C6 C6 1.420(6) 7_556 ?
C6 H6 0.85(4) . ?
C7 H7A 0.95(3) . ?
C7 H7B 0.88(4) . ?
C7 H7C 0.92(4) . ?
C8 H8A 0.84(4) . ?
C8 H8B 0.95(4) . ?
C8 H8C 0.97(3) . ?
